data_2008060
loop_
_publ_author_name
'Liu, Jianping'
'Boyd, Edwin P.'
'Shore, Sheldon G.'

_publ_section_title
;
 The [Ru~3~(CO)~11~]^2-^ dianion
;
_journal_issue 1
_journal_name_full 'Acta Crystallographica Section C'
_journal_page_first 29
_journal_page_last 30
_journal_paper_doi 10.1107/S010827019800883X
_journal_volume 55
_journal_year 1999
_chemical_formula_iupac '(C19 H18 P)2 [Ru3 (C1 O1)11], C1 H2 Cl2'
_chemical_formula_moiety '2(C19 H18 P 1+) , Ru3 (C O)11 2-, C H2 Cl2'
_chemical_formula_sum 'C50 H38 Cl2 O11 P2 Ru3'
_chemical_formula_weight 1250.85
_space_group_crystal_system monoclinic
_space_group_IT_number 14
_space_group_name_Hall '-P 2yn'
_space_group_name_H-M_alt 'P 1 21/n 1'
_symmetry_space_group_name_Hall '-P 2yn'
_symmetry_space_group_name_H-M 'P 1 21/n 1'
_cell_angle_alpha 90.00
_cell_angle_beta 94.920(10)
_cell_angle_gamma 90.00
_cell_formula_units_Z 4
_cell_length_a 9.4860(10)
_cell_length_b 21.276(4)
_cell_length_c 25.266(4)
_cell_measurement_reflns_used 25
_cell_measurement_temperature 213.0(10)
_cell_measurement_theta_max 15
_cell_measurement_theta_min 12
_cell_volume 5080.5(14)
_computing_cell_refinement 'CAD-4 Software'
_computing_data_collection 'CAD-4 Software (Enraf-Nonius, 1989)'
_computing_data_reduction 'XPREP in SHELXTL (Siemens, 1994)'
_computing_molecular_graphics 'XP in SHELXTL'
_computing_publication_material 'XCIF in SHELXTL'
_computing_structure_refinement 'XL in SHELXTL'
_computing_structure_solution 'XS in SHELXTL'
_diffrn_measurement_device_type 'Enraf-Nonius CAD-4'
_diffrn_measurement_method \w-2\q
_diffrn_radiation_monochromator graphite
_diffrn_radiation_source 'fine-focus sealed tube'
_diffrn_radiation_type MoK\a
_diffrn_radiation_wavelength 0.71073
_diffrn_reflns_av_R_equivalents 0.022
_diffrn_reflns_av_sigmaI/netI 0.0294
_diffrn_reflns_limit_h_max 11
_diffrn_reflns_limit_h_min 0
_diffrn_reflns_limit_k_max 25
_diffrn_reflns_limit_k_min 0
_diffrn_reflns_limit_l_max 29
_diffrn_reflns_limit_l_min -29
_diffrn_reflns_number 9685
_diffrn_reflns_theta_max 25
_diffrn_reflns_theta_min 2
_diffrn_standards_decay_% 0
_diffrn_standards_interval_time 180
_diffrn_standards_number 4
_exptl_absorpt_coefficient_mu 1.106
_exptl_absorpt_correction_T_max 0.801
_exptl_absorpt_correction_T_min 0.718
_exptl_absorpt_correction_type '\y scan'
_exptl_absorpt_process_details '(North et al., 1968)'
_exptl_crystal_colour maroon
_exptl_crystal_density_diffrn 1.635
_exptl_crystal_density_method 'not measured'
_exptl_crystal_description rectangular
_exptl_crystal_F_000 2488
_exptl_crystal_size_max 0.3
_exptl_crystal_size_mid 0.3
_exptl_crystal_size_min 0.2
_refine_diff_density_max 0.726
_refine_diff_density_min -0.618
_refine_ls_extinction_method none
_refine_ls_goodness_of_fit_ref 1.049
_refine_ls_hydrogen_treatment noref
_refine_ls_matrix_type full
_refine_ls_number_constraints 0
_refine_ls_number_parameters 613
_refine_ls_number_reflns 8854
_refine_ls_number_restraints 0
_refine_ls_R_factor_all 0.055
_refine_ls_R_factor_gt 0.033
_refine_ls_shift/esd_max 0.001
_refine_ls_structure_factor_coef Fsqd
_refine_ls_weighting_details 'w = 1/[\s^2^(Fo^2^)+(0.0445P)^2^+11.2195P] where P = (Fo^2^+2Fc^2^)/3'
_refine_ls_weighting_scheme calc
_refine_ls_wR_factor_all 0.139
_refine_ls_wR_factor_ref 0.084
_reflns_number_gt 7020
_reflns_number_total 8908
_reflns_observed_criterion I>2\s(I)
_reflns_threshold_expression I
_cod_data_source_file da1022.cif
_cod_data_source_block da1022
_cod_depositor_comments
;
The following automatic conversions were performed:
'_geom_bond_publ_flag' value 'Yes' changed to 'yes' according to
'/home/saulius/struct/CIF-dictionaries/cif_core.dic' dictionary named
'cif_core.dic' version 2.4.1 from 2010-06-29 (16
times).

'_geom_bond_publ_flag' value 'No' changed to 'no' according to
'/home/saulius/struct/CIF-dictionaries/cif_core.dic' dictionary named
'cif_core.dic' version 2.4.1 from 2010-06-29 (94 times).

Automatic conversion script
Id: cif_fix_enum 1527 2010-12-29 10:47:43Z saulius 
;
_cod_original_cell_volume 5081(2)
_cod_original_sg_symbol_H-M 'P 21/n'
_cod_database_code 2008060
_cod_database_fobs_code 2008060

loop_
_space_group_symop_id
_space_group_symop_operation_xyz
1 x,y,z
2 -x+1/2,y+1/2,-z+1/2
3 -x,-y,-z
4 x+1/2,-y+1/2,z+1/2

loop_
_atom_site_aniso_label
_atom_site_aniso_U_11
_atom_site_aniso_U_22
_atom_site_aniso_U_33
_atom_site_aniso_U_12
_atom_site_aniso_U_13
_atom_site_aniso_U_23
_atom_site_aniso_type_symbol
Ru1 0.0273(2) 0.0267(2) 0.0243(2) -0.00170(13) -0.00085(13) -0.00143(13) Ru
Ru2 0.0250(2) 0.0264(2) 0.0344(2) 0.00010(13) -0.00278(13) 0.00262(14) Ru
Ru3 0.0301(2) 0.0234(2) 0.0295(2) -0.00009(13) -0.00191(13) 0.00537(13) Ru
C11 0.030(2) 0.043(3) 0.034(2) -0.006(2) -0.004(2) 0.004(2) C
O11 0.053(2) 0.044(2) 0.063(2) -0.003(2) -0.005(2) 0.024(2) O
C12 0.037(2) 0.042(3) 0.043(3) -0.002(2) 0.001(2) -0.006(2) C
O12 0.074(3) 0.055(2) 0.076(3) -0.006(2) 0.000(2) -0.035(2) O
C13 0.029(2) 0.037(2) 0.036(2) -0.004(2) 0.008(2) -0.010(2) C
O13 0.035(2) 0.072(3) 0.078(3) -0.003(2) 0.012(2) -0.023(2) O
C21 0.037(3) 0.041(3) 0.048(3) 0.000(2) -0.003(2) -0.001(2) C
O21 0.065(3) 0.049(2) 0.073(3) -0.007(2) -0.012(2) -0.021(2) O
C22 0.037(2) 0.044(3) 0.039(3) 0.000(2) 0.002(2) 0.008(2) C
O22 0.062(2) 0.078(3) 0.067(3) 0.015(2) -0.005(2) 0.037(2) O
C23 0.035(2) 0.030(2) 0.047(3) -0.005(2) 0.007(2) 0.000(2) C
O23 0.063(2) 0.049(2) 0.064(3) -0.009(2) 0.019(2) 0.002(2) O
C24 0.031(2) 0.034(3) 0.045(3) 0.004(2) -0.002(2) 0.008(2) C
O24 0.046(2) 0.030(2) 0.063(2) -0.0015(15) 0.001(2) -0.009(2) O
C31 0.052(3) 0.036(3) 0.032(3) 0.001(2) 0.006(2) 0.008(2) C
O31 0.101(3) 0.071(3) 0.044(2) 0.018(2) 0.022(2) 0.003(2) O
C32 0.046(3) 0.027(2) 0.043(3) 0.001(2) -0.005(2) 0.002(2) C
O32 0.064(3) 0.046(2) 0.085(3) 0.017(2) -0.035(2) -0.004(2) O
C33 0.044(3) 0.037(3) 0.048(3) -0.004(2) -0.011(2) 0.007(2) C
O33 0.080(3) 0.034(2) 0.090(3) -0.012(2) -0.023(2) -0.004(2) O
CB 0.030(2) 0.027(2) 0.022(2) 0.002(2) 0.003(2) 0.002(2) C
OB 0.042(2) 0.036(2) 0.030(2) -0.0096(14) -0.0026(13) -0.0046(13) O
P1 0.0297(5) 0.0235(5) 0.0386(6) 0.0030(4) 0.0001(5) 0.0013(5) P
C111 0.034(2) 0.032(2) 0.034(2) -0.003(2) 0.001(2) 0.004(2) C
C112 0.037(3) 0.037(3) 0.057(3) -0.001(2) 0.001(2) -0.009(2) C
C113 0.052(3) 0.060(4) 0.064(4) -0.010(3) 0.004(3) -0.025(3) C
C114 0.054(3) 0.082(4) 0.044(3) -0.018(3) -0.003(3) -0.011(3) C
C115 0.059(4) 0.071(4) 0.056(4) -0.003(3) -0.010(3) 0.021(3) C
C116 0.061(3) 0.034(3) 0.054(3) 0.000(2) -0.010(3) 0.006(2) C
C121 0.034(2) 0.028(2) 0.033(2) -0.001(2) -0.004(2) 0.003(2) C
C122 0.036(2) 0.029(2) 0.048(3) 0.001(2) -0.002(2) 0.002(2) C
C123 0.039(3) 0.042(3) 0.053(3) -0.003(2) 0.002(2) -0.004(2) C
C124 0.050(3) 0.041(3) 0.041(3) -0.014(2) 0.006(2) -0.001(2) C
C125 0.059(3) 0.035(3) 0.058(3) -0.005(2) -0.002(3) 0.013(2) C
C126 0.040(3) 0.032(2) 0.059(3) 0.005(2) -0.004(2) 0.011(2) C
C131 0.036(2) 0.034(2) 0.047(3) 0.006(2) -0.001(2) -0.007(2) C
C132 0.042(3) 0.044(3) 0.062(3) -0.010(2) 0.002(2) -0.014(3) C
C133 0.075(4) 0.059(4) 0.065(4) -0.008(3) 0.003(3) -0.033(3) C
C134 0.059(4) 0.099(5) 0.084(5) 0.013(4) 0.005(3) -0.058(4) C
C135 0.039(3) 0.125(6) 0.101(6) 0.005(4) 0.004(3) -0.065(5) C
C136 0.036(3) 0.077(4) 0.078(4) 0.000(3) 0.002(3) -0.040(3) C
C141 0.047(3) 0.034(2) 0.042(3) 0.008(2) 0.007(2) 0.011(2) C
P2 0.0469(7) 0.0313(6) 0.0278(6) -0.0052(5) -0.0005(5) -0.0027(5) P
C211 0.047(3) 0.030(2) 0.033(2) -0.003(2) -0.001(2) -0.002(2) C
C212 0.092(4) 0.039(3) 0.036(3) -0.010(3) -0.009(3) 0.000(2) C
C213 0.110(5) 0.049(3) 0.053(4) -0.013(3) -0.023(3) -0.010(3) C
C214 0.091(5) 0.033(3) 0.078(4) -0.019(3) -0.017(4) 0.001(3) C
C215 0.071(4) 0.034(3) 0.058(4) -0.011(3) -0.005(3) 0.013(2) C
C216 0.056(3) 0.035(3) 0.032(2) 0.000(2) -0.003(2) 0.001(2) C
C221 0.045(3) 0.030(2) 0.037(3) -0.007(2) 0.009(2) -0.003(2) C
C222 0.051(3) 0.048(3) 0.070(4) -0.009(3) 0.006(3) -0.016(3) C
C223 0.075(4) 0.033(3) 0.091(5) -0.003(3) 0.022(4) -0.015(3) C
C224 0.073(4) 0.043(3) 0.059(4) 0.013(3) 0.020(3) 0.009(3) C
C225 0.059(3) 0.058(4) 0.051(3) 0.007(3) -0.002(3) 0.008(3) C
C226 0.059(3) 0.041(3) 0.034(3) -0.004(2) -0.001(2) 0.001(2) C
C231 0.042(3) 0.040(3) 0.033(3) -0.005(2) 0.004(2) -0.003(2) C
C232 0.053(3) 0.040(3) 0.039(3) -0.005(2) 0.007(2) 0.001(2) C
C233 0.068(4) 0.054(3) 0.052(3) -0.013(3) 0.010(3) 0.014(3) C
C234 0.064(4) 0.077(4) 0.047(3) -0.003(3) 0.016(3) -0.002(3) C
C235 0.076(4) 0.060(4) 0.064(4) 0.017(3) 0.022(3) -0.003(3) C
C236 0.072(4) 0.045(3) 0.053(3) 0.011(3) 0.016(3) 0.005(3) C
C241 0.060(3) 0.061(3) 0.029(3) -0.014(3) -0.006(2) -0.002(2) C
C 0.082(5) 0.109(6) 0.048(4) -0.002(4) -0.002(3) -0.015(4) C
Cl1 0.0678(10) 0.0911(13) 0.0920(13) -0.0062(9) 0.0155(9) -0.0080(10) Cl
Cl2 0.134(2) 0.110(2) 0.0659(12) -0.0354(14) 0.0198(11) -0.0073(11) Cl

loop_
_atom_site_label
_atom_site_fract_x
_atom_site_fract_y
_atom_site_fract_z
_atom_site_U_iso_or_equiv
_atom_site_thermal_displace_type
_atom_site_calc_flag
_atom_site_refinement_flags
_atom_site_occupancy
_atom_site_disorder_group
_atom_site_type_symbol
Ru1 0.89842(3) 0.23169(2) 0.099030(10) 0.02629(9) Uani d . 1 . Ru
Ru2 0.61095(3) 0.23977(2) 0.126810(10) 0.02890(9) Uani d . 1 . Ru
Ru3 0.83098(3) 0.18106(2) 0.194920(10) 0.02789(9) Uani d . 1 . Ru
C11 0.8657(4) 0.3120(2) 0.0693(2) 0.0360(10) Uani d . 1 . C
O11 0.8482(4) 0.3614(2) 0.0516(2) 0.0540(9) Uani d . 1 . O
C12 0.8580(5) 0.1588(2) 0.0538(2) 0.0405(11) Uani d . 1 . C
O12 0.8503(5) 0.1160(2) 0.0261(2) 0.0687(12) Uani d . 1 . O
C13 1.0895(4) 0.2262(2) 0.0880(2) 0.0339(10) Uani d . 1 . C
O13 1.2060(4) 0.2239(2) 0.0805(2) 0.0611(11) Uani d . 1 . O
C21 0.5815(5) 0.1624(2) 0.0870(2) 0.0426(11) Uani d . 1 . C
O21 0.5519(4) 0.1186(2) 0.0626(2) 0.0634(11) Uani d . 1 . O
C22 0.5243(5) 0.2882(2) 0.0697(2) 0.0402(11) Uani d . 1 . C
O22 0.4690(4) 0.3180(2) 0.0367(2) 0.0695(12) Uani d . 1 . O
C23 0.4692(5) 0.2193(2) 0.1726(2) 0.0370(10) Uani d . 1 . C
O23 0.3827(4) 0.2072(2) 0.2003(2) 0.0577(10) Uani d . 1 . O
C24 0.6824(5) 0.3119(2) 0.1674(2) 0.0368(10) Uani d . 1 . C
O24 0.7149(4) 0.3566(2) 0.1899(2) 0.0466(8) Uani d . 1 . O
C31 0.7597(5) 0.2141(2) 0.2568(2) 0.0400(11) Uani d . 1 . C
O31 0.7218(5) 0.2346(2) 0.2952(2) 0.0711(12) Uani d . 1 . O
C32 0.9911(5) 0.1454(2) 0.2293(2) 0.0391(11) Uani d . 1 . C
O32 1.0921(4) 0.1233(2) 0.2502(2) 0.0677(12) Uani d . 1 . O
C33 0.7517(5) 0.1006(2) 0.1711(2) 0.0440(12) Uani d . 1 . C
O33 0.7131(5) 0.0508(2) 0.1611(2) 0.0697(12) Uani d . 1 . O
CB 0.9480(4) 0.2590(2) 0.1770(2) 0.0262(8) Uani d . 1 . C
OB 1.0213(3) 0.29760(10) 0.20050(10) 0.0363(7) Uani d . 1 . O
P1 0.75580(10) 0.05710(10) 0.65510(10) 0.0307(2) Uani d . 1 . P
C111 0.8620(5) 0.0809(2) 0.7139(2) 0.0334(10) Uani d . 1 . C
C112 0.8585(5) 0.1424(2) 0.7317(2) 0.0439(12) Uani d . 1 . C
H112 0.8006 0.1718 0.7133 0.053 Uiso calc . 1 . H
C113 0.9414(6) 0.1596(3) 0.7767(2) 0.0587(15) Uani d . 1 . C
H113 0.9406 0.2011 0.7883 0.070 Uiso calc . 1 . H
C114 1.0246(6) 0.1168(3) 0.8047(2) 0.060(2) Uani d . 1 . C
H114 1.0787 0.1289 0.8354 0.072 Uiso calc . 1 . H
C115 1.0284(6) 0.0554(3) 0.7874(2) 0.063(2) Uani d . 1 . C
H115 1.0855 0.0263 0.8064 0.075 Uiso calc . 1 . H
C116 0.9476(6) 0.0372(2) 0.7419(2) 0.0503(13) Uani d . 1 . C
H116 0.9505 -0.0042 0.7301 0.060 Uiso calc . 1 . H
C121 0.6079(4) 0.0114(2) 0.6729(2) 0.0320(9) Uani d . 1 . C
C122 0.4749(5) 0.0383(2) 0.6724(2) 0.0379(10) Uani d . 1 . C
H122 0.4602 0.0796 0.6614 0.045 Uiso calc . 1 . H
C123 0.3641(5) 0.0028(2) 0.6886(2) 0.0449(12) Uani d . 1 . C
H123 0.2749 0.0208 0.6891 0.054 Uiso calc . 1 . H
C124 0.3839(5) -0.0584(2) 0.7040(2) 0.0443(12) Uani d . 1 . C
H124 0.3079 -0.0819 0.7140 0.053 Uiso calc . 1 . H
C125 0.5161(6) -0.0853(2) 0.7048(2) 0.0510(13) Uani d . 1 . C
H125 0.5298 -0.1266 0.7159 0.061 Uiso calc . 1 . H
C126 0.6281(5) -0.0507(2) 0.6891(2) 0.0440(12) Uani d . 1 . C
H126 0.7172 -0.0690 0.6893 0.053 Uiso calc . 1 . H
C131 0.8615(5) 0.0108(2) 0.6144(2) 0.0390(11) Uani d . 1 . C
C132 0.7996(5) -0.0329(2) 0.5794(2) 0.0497(13) Uani d . 1 . C
H132 0.7026 -0.0400 0.5779 0.060 Uiso calc . 1 . H
C133 0.8812(7) -0.0660(3) 0.5467(3) 0.066(2) Uani d . 1 . C
H133 0.8397 -0.0959 0.5234 0.080 Uiso calc . 1 . H
C134 1.0233(7) -0.0549(4) 0.5482(3) 0.081(2) Uani d . 1 . C
H134 1.0785 -0.0782 0.5267 0.097 Uiso calc . 1 . H
C135 1.0854(6) -0.0098(4) 0.5811(3) 0.088(3) Uani d . 1 . C
H135 1.1817 -0.0018 0.5811 0.106 Uiso calc . 1 . H
C136 1.0050(5) 0.0236(3) 0.6142(3) 0.063(2) Uani d . 1 . C
H136 1.0466 0.0546 0.6363 0.076 Uiso calc . 1 . H
C141 0.6940(5) 0.1244(2) 0.6181(2) 0.0407(11) Uani d . 1 . C
H14A 0.6370 0.1498 0.6393 0.061 Uiso calc . 1 . H
H14B 0.6383 0.1112 0.5865 0.061 Uiso calc . 1 . H
H14C 0.7734 0.1486 0.6084 0.061 Uiso calc . 1 . H
P2 0.52649(13) 0.11300(6) 0.86303(5) 0.0356(3) Uani d . 1 . P
C211 0.6131(5) 0.1872(2) 0.8742(2) 0.0368(10) Uani d . 1 . C
C212 0.6561(7) 0.2054(3) 0.9258(2) 0.0568(15) Uani d . 1 . C
H212 0.6340 0.1808 0.9544 0.068 Uiso calc . 1 . H
C213 0.7317(8) 0.2602(3) 0.9341(2) 0.072(2) Uani d . 1 . C
H213 0.7602 0.2730 0.9685 0.087 Uiso calc . 1 . H
C214 0.7653(7) 0.2960(3) 0.8916(3) 0.069(2) Uani d . 1 . C
H214 0.8183 0.3325 0.8977 0.083 Uiso calc . 1 . H
C215 0.7220(6) 0.2789(2) 0.8408(2) 0.0550(14) Uani d . 1 . C
H215 0.7440 0.3040 0.8125 0.066 Uiso calc . 1 . H
C216 0.6448(5) 0.2238(2) 0.8314(2) 0.0414(11) Uani d . 1 . C
H216 0.6150 0.2117 0.7968 0.050 Uiso calc . 1 . H
C221 0.6548(5) 0.0511(2) 0.8664(2) 0.0369(10) Uani d . 1 . C
C222 0.6282(6) -0.0042(3) 0.8375(2) 0.0564(14) Uani d . 1 . C
H222 0.5451 -0.0085 0.8154 0.068 Uiso calc . 1 . H
C223 0.7253(7) -0.0523(3) 0.8417(3) 0.065(2) Uani d . 1 . C
H223 0.7068 -0.0892 0.8227 0.079 Uiso calc . 1 . H
C224 0.8487(7) -0.0466(3) 0.8734(2) 0.0577(15) Uani d . 1 . C
H224 0.9136 -0.0794 0.8760 0.069 Uiso calc . 1 . H
C225 0.8760(6) 0.0079(3) 0.9014(2) 0.0564(14) Uani d . 1 . C
H225 0.9602 0.0120 0.9228 0.068 Uiso calc . 1 . H
C226 0.7806(6) 0.0566(2) 0.8982(2) 0.0450(12) Uani d . 1 . C
H226 0.8005 0.0933 0.9174 0.054 Uiso calc . 1 . H
C231 0.4048(5) 0.1021(2) 0.9125(2) 0.0384(10) Uani d . 1 . C
C232 0.3932(5) 0.0453(2) 0.9382(2) 0.0436(11) Uani d . 1 . C
H232 0.4520 0.0120 0.9312 0.052 Uiso calc . 1 . H
C233 0.2925(6) 0.0385(3) 0.9748(2) 0.0576(15) Uani d . 1 . C
H233 0.2851 0.0007 0.9928 0.069 Uiso calc . 1 . H
C234 0.2047(7) 0.0873(3) 0.9842(2) 0.062(2) Uani d . 1 . C
H234 0.1370 0.0822 1.0084 0.074 Uiso calc . 1 . H
C235 0.2149(7) 0.1434(3) 0.9587(3) 0.066(2) Uani d . 1 . C
H235 0.1547 0.1764 0.9656 0.079 Uiso calc . 1 . H
C236 0.3146(6) 0.1510(3) 0.9229(2) 0.0560(14) Uani d . 1 . C
H236 0.3215 0.1892 0.9054 0.067 Uiso calc . 1 . H
C241 0.4287(6) 0.1135(3) 0.7989(2) 0.0506(13) Uani d . 1 . C
H24A 0.4927 0.1193 0.7718 0.076 Uiso calc . 1 . H
H24B 0.3613 0.1472 0.7972 0.076 Uiso calc . 1 . H
H24C 0.3799 0.0742 0.7932 0.076 Uiso calc . 1 . H
C 0.6301(8) 0.1603(4) 0.4695(3) 0.080(2) Uani d . 1 . C
H0A 0.5512 0.1842 0.4811 0.096 Uiso calc . 1 . H
H0B 0.7118 0.1680 0.4944 0.096 Uiso calc . 1 . H
Cl1 0.5882(2) 0.07905(10) 0.46917(8) 0.0831(5) Uani d . 1 . Cl
Cl2 0.6656(3) 0.18520(11) 0.40716(8) 0.1027(7) Uani d . 1 . Cl

loop_
_atom_type_symbol
_atom_type_scat_dispersion_real
_atom_type_scat_dispersion_imag
_atom_type_scat_source
C 0.002 0.002
; International Tables for X-ray Crystallogaphy
  (Vol. IV)
;
O 0.008 0.006
; International Tables for X-ray Crystallogaphy
  (Vol. IV)
;
P 0.090 0.095
; International Tables for X-ray Crystallogaphy
  (Vol. IV)
;
Cl 0.132 0.159
; International Tables for X-ray Crystallogaphy
  (Vol. IV)
;
Ru -1.402 0.836
; International Tables for X-ray Crystallogaphy
  (Vol. IV)
;

loop_
_geom_angle_atom_site_label_1
_geom_angle_atom_site_label_2
_geom_angle_atom_site_label_3
_geom_angle
_geom_angle_publ_flag
Ru3 Ru1 Ru2 61.075(15) yes
Ru3 Ru2 Ru1 57.697(14) yes
Ru1 Ru3 Ru2 61.228(15) yes
Ru3 CB Ru1 84.29(15) yes
CB Ru1 Ru2 83.91(11) yes
CB Ru1 Ru3 47.83(11) yes
CB Ru3 Ru1 47.88(11) yes
CB Ru3 Ru2 84.05(11) yes
OB CB Ru3 137.7(3) yes
OB CB Ru1 137.6(3) yes
C13 Ru1 CB 90.8(2) yes
C11 Ru1 CB 98.1(2) yes
C12 Ru1 CB 143.2(2) yes
C32 Ru3 CB 89.8(2) yes
C31 Ru3 CB 96.9(2) yes
C33 Ru3 CB 147.1(2) yes
C13 Ru1 C11 97.3(2) no
C13 Ru1 C12 90.5(2) no
C11 Ru1 C12 118.2(2) no
C13 Ru1 Ru3 113.99(14) no
C11 Ru1 Ru3 131.14(14) no
C12 Ru1 Ru3 98.89(15) no
C13 Ru1 Ru2 174.50(14) no
C11 Ru1 Ru2 85.16(13) no
C12 Ru1 Ru2 92.74(14) no
C23 Ru2 C22 107.7(2) no
C23 Ru2 C24 95.3(2) no
C22 Ru2 C24 94.7(2) no
C23 Ru2 C21 92.5(2) no
C22 Ru2 C21 91.9(2) no
C24 Ru2 C21 167.8(2) no
C23 Ru2 Ru3 92.93(14) no
C22 Ru2 Ru3 159.08(14) no
C24 Ru2 Ru3 79.87(13) no
C21 Ru2 Ru3 90.36(14) no
C23 Ru2 Ru1 150.48(14) no
C22 Ru2 Ru1 101.76(14) no
C24 Ru2 Ru1 83.13(13) no
C21 Ru2 Ru1 85.43(14) no
C32 Ru3 C31 95.8(2) no
C32 Ru3 C33 93.7(2) no
C31 Ru3 C33 115.3(2) no
C32 Ru3 Ru1 109.2(2) no
C31 Ru3 Ru1 134.65(14) no
C33 Ru3 Ru1 100.6(2) no
C32 Ru3 Ru2 170.3(2) no
C31 Ru3 Ru2 92.35(14) no
C33 Ru3 Ru2 87.46(14) no
O11 C11 Ru1 178.7(4) no
O12 C12 Ru1 172.1(4) no
O13 C13 Ru1 178.5(4) no
O21 C21 Ru2 173.9(4) no
O22 C22 Ru2 177.4(5) no
O23 C23 Ru2 179.6(4) no
O24 C24 Ru2 174.7(4) no
O31 C31 Ru3 177.4(5) no
O32 C32 Ru3 179.1(5) no
O33 C33 Ru3 173.4(4) no
C141 P1 C131 108.4(2) no
C141 P1 C111 110.1(2) no
C131 P1 C111 109.1(2) no
C141 P1 C121 109.7(2) no
C131 P1 C121 109.5(2) no
C111 P1 C121 110.0(2) no
C112 C111 C116 119.7(4) no
C112 C111 P1 120.5(4) no
C116 C111 P1 119.7(4) no
C113 C112 C111 119.5(5) no
C113 C112 H112 120.2(5) no
C111 C112 H112 120.2(5) no
C114 C113 C112 120.9(5) no
C114 C113 H113 119.5(6) no
C112 C113 H113 119.5(6) no
C113 C114 C115 120.0(5) no
C113 C114 H114 120.0(7) no
C115 C114 H114 120.0(7) no
C114 C115 C116 120.2(5) no
C114 C115 H115 119.9(6) no
C116 C115 H115 119.9(7) no
C115 C116 C111 119.7(5) no
C115 C116 H116 120.2(5) no
C111 C116 H116 120.2(5) no
C122 C121 C126 119.8(4) no
C122 C121 P1 120.3(3) no
C126 C121 P1 119.8(3) no
C123 C122 C121 119.1(4) no
C123 C122 H122 120.5(5) no
C121 C122 H122 120.5(4) no
C124 C123 C122 121.0(5) no
C124 C123 H123 119.5(5) no
C122 C123 H123 119.5(5) no
C123 C124 C125 120.1(5) no
C123 C124 H124 119.9(5) no
C125 C124 H124 119.9(5) no
C124 C125 C126 119.9(5) no
C124 C125 H125 120.0(5) no
C126 C125 H125 120.0(5) no
C125 C126 C121 120.0(4) no
C125 C126 H126 120.0(5) no
C121 C126 H126 120.0(5) no
C132 C131 C136 119.6(5) no
C132 C131 P1 120.7(4) no
C136 C131 P1 119.4(4) no
C133 C132 C131 120.0(5) no
C133 C132 H132 120.0(5) no
C131 C132 H132 120.0(5) no
C134 C133 C132 120.0(5) no
C134 C133 H133 120.0(6) no
C132 C133 H133 120.0(6) no
C133 C134 C135 120.7(5) no
C133 C134 H134 119.7(6) no
C135 C134 H134 119.7(7) no
C134 C135 C136 120.0(6) no
C134 C135 H135 120.0(6) no
C136 C135 H135 120.0(6) no
C135 C136 C131 119.6(5) no
C135 C136 H136 120.2(5) no
C131 C136 H136 120.2(5) no
P1 C141 H14A 109.5(4) no
P1 C141 H14B 109.5(4) no
H14A C141 H14B 109.5(5) no
P1 C141 H14C 109.5(4) no
H14A C141 H14C 109.5(5) no
H14B C141 H14C 109.5(5) no
C231 P2 C221 110.4(2) no
C231 P2 C211 108.6(2) no
C221 P2 C211 109.9(2) no
C231 P2 C241 108.5(2) no
C221 P2 C241 110.1(2) no
C211 P2 C241 109.3(2) no
C212 C211 C216 120.7(4) no
C212 C211 P2 119.2(4) no
C216 C211 P2 120.0(3) no
C213 C212 C211 119.2(5) no
C213 C212 H212 120.4(5) no
C211 C212 H212 120.4(5) no
C212 C213 C214 120.2(5) no
C212 C213 H213 119.9(7) no
C214 C213 H213 119.9(6) no
C215 C214 C213 121.0(5) no
C215 C214 H214 119.5(6) no
C213 C214 H214 119.5(6) no
C214 C215 C216 119.9(5) no
C214 C215 H215 120.1(5) no
C216 C215 H215 120.1(6) no
C211 C216 C215 119.0(4) no
C211 C216 H216 120.5(5) no
C215 C216 H216 120.5(5) no
C226 C221 C222 118.9(5) no
C226 C221 P2 121.0(4) no
C222 C221 P2 120.2(4) no
C223 C222 C221 119.7(5) no
C223 C222 H222 120.1(6) no
C221 C222 H222 120.1(6) no
C224 C223 C222 120.9(5) no
C224 C223 H223 119.5(6) no
C222 C223 H223 119.5(7) no
C223 C224 C225 119.5(5) no
C223 C224 H224 120.3(6) no
C225 C224 H224 120.3(7) no
C224 C225 C226 120.9(5) no
C224 C225 H225 119.6(6) no
C226 C225 H225 119.6(6) no
C225 C226 C221 120.1(5) no
C225 C226 H226 119.9(5) no
C221 C226 H226 119.9(5) no
C232 C231 C236 119.4(5) no
C232 C231 P2 121.6(4) no
C236 C231 P2 118.8(4) no
C231 C232 C233 119.4(5) no
C231 C232 H232 120.3(5) no
C233 C232 H232 120.3(5) no
C234 C233 C232 120.1(5) no
C234 C233 H233 120.0(6) no
C232 C233 H233 120.0(6) no
C233 C234 C235 121.0(5) no
C233 C234 H234 119.5(6) no
C235 C234 H234 119.5(7) no
C234 C235 C236 119.6(5) no
C234 C235 H235 120.2(6) no
C236 C235 H235 120.2(6) no
C235 C236 C231 120.6(5) no
C235 C236 H236 119.7(6) no
C231 C236 H236 119.7(5) no
P2 C241 H24A 109.5(4) no
P2 C241 H24B 109.5(4) no
H24A C241 H24B 109.5(5) no
P2 C241 H24C 109.5(4) no
H24A C241 H24C 109.5(5) no
H24B C241 H24C 109.5(5) no
Cl2 C Cl1 110.9(4) no
Cl2 C H0A 109.5(6) no
Cl1 C H0A 109.5(6) no
Cl2 C H0B 109.5(6) no
Cl1 C H0B 109.5(6) no
H0A C H0B 108.0(6) no

loop_
_geom_bond_atom_site_label_1
_geom_bond_atom_site_label_2
_geom_bond_site_symmetry_2
_geom_bond_distance
_geom_bond_publ_flag
Ru1 Ru3 . 2.7759(6) yes
Ru1 Ru2 . 2.8787(6) yes
Ru2 Ru3 . 2.8744(6) yes
Ru1 CB . 2.069(4) yes
Ru3 CB . 2.068(4) yes
Ru1 C13 . 1.860(4) yes
Ru1 C11 . 1.882(5) yes
Ru1 C12 . 1.946(5) yes
Ru2 C23 . 1.898(5) yes
Ru2 C22 . 1.902(5) yes
Ru2 C24 . 1.936(5) yes
Ru2 C21 . 1.937(5) yes
Ru3 C32 . 1.847(5) yes
Ru3 C31 . 1.892(5) yes
Ru3 C33 . 1.944(5) yes
CB OB . 1.200(5) yes
C11 O11 . 1.149(5) no
C12 O12 . 1.146(6) no
C13 O13 . 1.139(5) no
C21 O21 . 1.140(6) no
C22 O22 . 1.139(6) no
C23 O23 . 1.152(6) no
C24 O24 . 1.138(5) no
C31 O31 . 1.149(6) no
C32 O32 . 1.154(6) no
C33 O33 . 1.142(6) no
P1 C141 . 1.783(5) no
P1 C131 . 1.793(5) no
P1 C111 . 1.793(5) no
P1 C121 . 1.795(4) no
C111 C112 . 1.385(6) no
C111 C116 . 1.388(6) no
C112 C113 . 1.377(7) no
C112 H112 . 0.930(5) no
C113 C114 . 1.363(9) no
C113 H113 . 0.930(6) no
C114 C115 . 1.377(9) no
C114 H114 . 0.930(5) no
C115 C116 . 1.381(8) no
C115 H115 . 0.930(6) no
C116 H116 . 0.930(5) no
C121 C122 . 1.384(6) no
C121 C126 . 1.392(6) no
C122 C123 . 1.384(7) no
C122 H122 . 0.930(4) no
C123 C124 . 1.367(7) no
C123 H123 . 0.930(5) no
C124 C125 . 1.377(7) no
C124 H124 . 0.930(5) no
C125 C126 . 1.378(7) no
C125 H125 . 0.930(5) no
C126 H126 . 0.930(5) no
C131 C132 . 1.380(7) no
C131 C136 . 1.389(7) no
C132 C133 . 1.374(8) no
C132 H132 . 0.930(5) no
C133 C134 . 1.366(9) no
C133 H133 . 0.930(5) no
C134 C135 . 1.368(9) no
C134 H134 . 0.930(6) no
C135 C136 . 1.378(8) no
C135 H135 . 0.930(6) no
C136 H136 . 0.930(5) no
C141 H14A . 0.960(5) no
C141 H14B . 0.960(5) no
C141 H14C . 0.960(5) no
P2 C231 . 1.787(5) no
P2 C221 . 1.790(5) no
P2 C211 . 1.791(5) no
P2 C241 . 1.798(5) no
C211 C212 . 1.387(7) no
C211 C216 . 1.387(7) no
C212 C213 . 1.375(8) no
C212 H212 . 0.930(5) no
C213 C214 . 1.376(9) no
C213 H213 . 0.930(6) no
C214 C215 . 1.364(8) no
C214 H214 . 0.930(5) no
C215 C216 . 1.392(7) no
C215 H215 . 0.930(5) no
C216 H216 . 0.930(5) no
C221 C226 . 1.385(7) no
C221 C222 . 1.397(7) no
C222 C223 . 1.375(8) no
C222 H222 . 0.930(6) no
C223 C224 . 1.366(9) no
C223 H223 . 0.930(6) no
C224 C225 . 1.372(8) no
C224 H224 . 0.930(6) no
C225 C226 . 1.372(7) no
C225 H225 . 0.930(6) no
C226 H226 . 0.930(5) no
C231 C232 . 1.381(7) no
C231 C236 . 1.386(7) no
C232 C233 . 1.393(7) no
C232 H232 . 0.930(5) no
C233 C234 . 1.363(8) no
C233 H233 . 0.930(5) no
C234 C235 . 1.365(9) no
C234 H234 . 0.930(6) no
C235 C236 . 1.374(8) no
C235 H235 . 0.930(6) no
C236 H236 . 0.930(5) no
C241 H24A . 0.960(5) no
C241 H24B . 0.960(6) no
C241 H24C . 0.960(5) no
C Cl2 . 1.722(7) no
C Cl1 . 1.774(8) no
C H0A . 0.970(7) no
C H0B . 0.970(7) no

loop_
_cod_changelog_entry_id
_cod_changelog_entry_author
_cod_changelog_entry_date
_cod_changelog_entry_text
1 'Vaitkus, Antanas' 2022-10-03T15:13:00+03:00
;
 Added the '-x,-y,-z' and 'x+1/2,-y+1/2,z+1/2' symmetry operations to
 the space group symmetry operation list after consulting the original
 publication. Updated space group information.
;
